data_1505402
loop_
_publ_author_name
'Miyamoto, Kazunori'
'Hirobe, Masaya'
'Saito, Motomichi'
'Shiro, Motoo'
'Ochiai, Masahito'

_publ_section_title
;
 One-pot regioselective synthesis of chromanyl(phenyl)-lambda(3)-iodanes:
 tandem oxidative cyclization and lambda(3)-iodanation of
 3-phenylpropanols.
;
_journal_issue 10
_journal_name_full 'Organic letters'
_journal_page_first 1995
_journal_page_last 1998
_journal_paper_doi 10.1021/ol0706105
_journal_volume 9
_journal_year 2007
_chemical_absolute_configuration 'CHOOSE rm ad rmad syn or unk'
_chemical_formula_moiety 'C42 H52 B2 F8 I2 O8 '
_chemical_formula_sum 'C42 H52 B2 F8 I2 O8'
_chemical_formula_weight 1112.28
_space_group_IT_number 43
_symmetry_cell_setting orthorhombic
_symmetry_Int_Tables_number 43
_symmetry_space_group_name_Hall 'F 2 -2d'
_symmetry_space_group_name_H-M 'F d d 2'
_cell_angle_alpha 90.0000
_cell_angle_beta 90.0000
_cell_angle_gamma 90.0000
_cell_formula_units_Z 16
_cell_length_a 18.7743(3)
_cell_length_b 29.9639(6)
_cell_length_c 31.9847(8)
_cell_measurement_reflns_used 56451
_cell_measurement_temperature 123.1
_cell_measurement_theta_max 25.0
_cell_measurement_theta_min 1.4
_cell_volume 17993.0(6)
_computing_cell_refinement PROCESS-AUTO
_computing_data_collection PROCESS-AUTO
_computing_data_reduction CrystalStructure
_computing_publication_material 'CrystalStructure 3.7.0'
_computing_structure_refinement CRYSTALS
_computing_structure_solution SIR97
_diffrn_detector_area_resol_mean 10.00
_diffrn_measured_fraction_theta_full 0.998
_diffrn_measured_fraction_theta_max 0.998
_diffrn_measurement_device_type 'Rigaku RAXIS-RAPID'
_diffrn_measurement_method \w
_diffrn_radiation_type 'Mo K\a'
_diffrn_radiation_wavelength 0.71069
_diffrn_reflns_av_R_equivalents 0.035
_diffrn_reflns_limit_h_max 24
_diffrn_reflns_limit_h_min 0
_diffrn_reflns_limit_k_max 38
_diffrn_reflns_limit_k_min 0
_diffrn_reflns_limit_l_max 41
_diffrn_reflns_limit_l_min -41
_diffrn_reflns_number 10291
_diffrn_reflns_theta_full 27.47
_diffrn_reflns_theta_max 27.47
_exptl_absorpt_coefficient_mu 1.482
_exptl_absorpt_correction_T_max 0.862
_exptl_absorpt_correction_T_min 0.650
_exptl_absorpt_correction_type numerical
_exptl_absorpt_process_details
;
    Higashi, T. (1999). Program for Absorption Correction.
    Rigaku Corporation, Tokyo, Japan.
;
_exptl_crystal_colour colorless
_exptl_crystal_density_diffrn 1.642
_exptl_crystal_density_method 'not measured'
_exptl_crystal_description prism
_exptl_crystal_F_000 8896.00
_exptl_crystal_size_max 0.60
_exptl_crystal_size_mid 0.20
_exptl_crystal_size_min 0.10
_refine_diff_density_max 3.05
_refine_diff_density_min -0.90
_refine_ls_abs_structure_details 'Flack, H. D. (1983), Acta Cryst. A39, 876-881.  5050 Friedel Pairs'
_refine_ls_abs_structure_Flack 0.009(10)
_refine_ls_extinction_method none
_refine_ls_goodness_of_fit_ref 1.068
_refine_ls_hydrogen_treatment refall
_refine_ls_number_parameters 612
_refine_ls_number_reflns 10291
_refine_ls_R_factor_gt 0.0270
_refine_ls_shift/su_max 0.0030
_refine_ls_structure_factor_coef Fsqd
_refine_ls_weighting_details 'w = 1/[0.0003Fo^2^ + 0.8000\s(Fo^2^)]/(4Fo^2^)'
_refine_ls_weighting_scheme calc
_refine_ls_wR_factor_ref 0.0580
_reflns_number_gt 9587
_reflns_number_total 10291
_reflns_threshold_expression F^2^>2.0\s(F^2^)
_cod_data_source_file ol0706105si20070326_090839.cif
_cod_data_source_block '_5________________________'
_cod_original_formula_sum 'C42 H52 B2 F8 I2 O8 '
_cod_database_code 1505402

loop_
_symmetry_equiv_pos_site_id
_symmetry_equiv_pos_as_xyz
1 +X,+Y,+Z
2 1/4-X,1/4+Y,1/4+Z
3 1/4+X,1/4-Y,1/4+Z
4 1/2-X,-Y,1/2+Z
5 +X,1/2+Y,1/2+Z
6 1/4-X,3/4+Y,3/4+Z
7 1/4+X,3/4-Y,3/4+Z
8 1/2-X,1/2-Y,+Z
9 1/2+X,+Y,1/2+Z
10 3/4-X,1/4+Y,3/4+Z
11 3/4+X,1/4-Y,3/4+Z
12 -X,-Y,+Z
13 1/2+X,1/2+Y,+Z
14 3/4-X,3/4+Y,1/4+Z
15 3/4+X,3/4-Y,1/4+Z
16 -X,1/2-Y,1/2+Z

loop_
_atom_site_label
_atom_site_type_symbol
_atom_site_fract_x
_atom_site_fract_y
_atom_site_fract_z
_atom_site_U_iso_or_equiv
_atom_site_adp_type
_atom_site_occupancy
_atom_site_symmetry_multiplicity
_atom_site_calc_flag
_atom_site_refinement_flags
I(1) I 0.283430(10) -0.183750(10) 0.429460(10) 0.02485(4) Uani 1.00 1 d .
I(2) I 0.233670(10) 0.173430(10) 0.419390(10) 0.02372(4) Uani 1.00 1 d .
F(1) F 0.22307(14) -0.07185(9) 0.31252(10) 0.0689(9) Uani 1.00 1 d .
F(2) F 0.1598(2) -0.13194(12) 0.32439(9) 0.1040(13) Uani 1.00 1 d .
F(3) F 0.13426(13) -0.08960(10) 0.26893(8) 0.0704(8) Uani 1.00 1 d .
F(4) F 0.23383(14) -0.13107(10) 0.26949(8) 0.0739(9) Uani 1.00 1 d .
F(5) F 0.28128(12) 0.07366(8) 0.31607(8) 0.0549(7) Uani 1.00 1 d .
F(6) F 0.35820(12) 0.13125(6) 0.32378(6) 0.0489(6) Uani 1.00 1 d .
F(7) F 0.35233(12) 0.09350(6) 0.26243(6) 0.0483(6) Uani 1.00 1 d .
F(8) F 0.26183(11) 0.13873(6) 0.28163(6) 0.0436(6) Uani 1.00 1 d .
O(1) O 0.15575(12) -0.00449(6) 0.48975(8) 0.0355(6) Uani 1.00 1 d .
O(2) O 0.34895(12) -0.00176(6) 0.49623(8) 0.0353(6) Uani 1.00 1 d .
O(3) O 0.17526(13) -0.25516(10) 0.35198(10) 0.0588(9) Uani 1.00 1 d .
O(4) O 0.10279(10) -0.23333(6) 0.42588(6) 0.0258(5) Uani 1.00 1 d .
O(5) O 0.18388(10) -0.22644(6) 0.50198(6) 0.0248(5) Uani 1.00 1 d .
O(6) O 0.31321(11) 0.22074(8) 0.51419(6) 0.0279(5) Uani 1.00 1 d .
O(7) O 0.38377(10) 0.19748(6) 0.43768(6) 0.0259(5) Uani 1.00 1 d .
O(8) O 0.32202(10) 0.25157(6) 0.37097(6) 0.0209(4) Uani 1.00 1 d .
C(1) C 0.36655(14) -0.15255(9) 0.39605(9) 0.0210(6) Uani 1.00 1 d .
C(2) C 0.43227(14) -0.14939(10) 0.41537(10) 0.0266(7) Uani 1.00 1 d .
C(3) C 0.48738(17) -0.12977(11) 0.39297(12) 0.0331(8) Uani 1.00 1 d .
C(4) C 0.47566(19) -0.11321(11) 0.35329(11) 0.0355(9) Uani 1.00 1 d .
C(5) C 0.4089(2) -0.11609(11) 0.33546(11) 0.0367(9) Uani 1.00 1 d .
C(6) C 0.35306(18) -0.13648(11) 0.35656(10) 0.0296(8) Uani 1.00 1 d .
C(7) C 0.23659(14) -0.12404(9) 0.44961(10) 0.0229(7) Uani 1.00 1 d .
C(8) C 0.19909(13) -0.09860(9) 0.42110(11) 0.0238(6) Uani 1.00 1 d .
C(9) C 0.17050(14) -0.05755(9) 0.43319(10) 0.0240(7) Uani 1.00 1 d .
C(10) C 0.13418(19) -0.02717(11) 0.40240(12) 0.0345(9) Uani 1.00 1 d .
C(11) C 0.13901(18) 0.02083(11) 0.41826(12) 0.0369(9) Uani 1.00 1 d .
C(12) C 0.11368(19) 0.02281(11) 0.46157(12) 0.0367(9) Uani 1.00 1 d .
C(13) C 0.18050(16) -0.04416(9) 0.47434(10) 0.0254(7) Uani 1.00 1 d .
C(14) C 0.21874(19) -0.06998(11) 0.50249(11) 0.0328(8) Uani 1.00 1 d .
C(15) C 0.24731(18) -0.11016(10) 0.49048(10) 0.0279(7) Uani 1.00 1 d .
C(16) C 0.2129(2) -0.2405(2) 0.32088(13) 0.106(2) Uani 1.00 1 d .
C(17) C 0.1024(2) -0.24271(12) 0.35207(11) 0.0413(10) Uani 1.00 1 d .
C(18) C 0.08593(16) -0.21184(10) 0.38720(10) 0.0278(8) Uani 1.00 1 d .
C(19) C 0.08264(16) -0.20657(10) 0.46089(10) 0.0267(7) Uani 1.00 1 d .
C(20) C 0.10738(14) -0.22885(11) 0.50021(10) 0.0271(8) Uani 1.00 1 d .
C(21) C 0.20991(16) -0.25173(10) 0.53710(10) 0.0251(7) Uani 1.00 1 d .
C(22) C 0.13895(13) 0.14484(9) 0.39618(9) 0.0201(6) Uani 1.00 1 d .
C(23) C 0.08322(14) 0.13672(9) 0.42388(10) 0.0240(7) Uani 1.00 1 d .
C(24) C 0.02127(14) 0.11774(10) 0.40778(11) 0.0284(7) Uani 1.00 1 d .
C(25) C 0.01568(17) 0.10768(10) 0.36578(11) 0.0311(8) Uani 1.00 1 d .
C(26) C 0.07212(19) 0.11578(10) 0.33926(10) 0.0313(8) Uani 1.00 1 d .
C(27) C 0.13455(17) 0.13445(10) 0.35428(10) 0.0263(7) Uani 1.00 1 d .
C(28) C 0.27380(14) 0.11468(9) 0.44536(10) 0.0229(7) Uani 1.00 1 d .
C(29) C 0.31610(14) 0.08823(10) 0.42049(10) 0.0252(7) Uani 1.00 1 d .
C(30) C 0.34359(16) 0.04822(10) 0.43648(10) 0.0272(7) Uani 1.00 1 d .
C(31) C 0.3857(2) 0.01691(12) 0.40917(12) 0.0438(10) Uani 1.00 1 d .
C(32) C 0.3790(2) -0.03054(11) 0.42666(14) 0.0459(10) Uani 1.00 1 d .
C(33) C 0.3959(2) -0.03019(11) 0.47253(12) 0.0432(10) Uani 1.00 1 d .
C(34) C 0.32681(16) 0.03690(10) 0.47754(10) 0.0270(7) Uani 1.00 1 d .
C(35) C 0.28452(18) 0.06423(11) 0.50215(10) 0.0295(8) Uani 1.00 1 d .
C(36) C 0.25664(18) 0.10362(10) 0.48653(10) 0.0269(7) Uani 1.00 1 d .
C(37) C 0.28978(14) 0.24917(11) 0.54707(10) 0.0271(8) Uani 1.00 1 d .
C(38) C 0.38917(16) 0.22172(12) 0.51090(11) 0.0312(8) Uani 1.00 1 d .
C(39) C 0.41124(16) 0.18851(12) 0.47873(10) 0.0312(8) Uani 1.00 1 d .
C(40) C 0.41835(14) 0.23319(10) 0.41680(10) 0.0284(7) Uani 1.00 1 d .
C(41) C 0.39369(16) 0.23494(11) 0.37248(10) 0.0274(7) Uani 1.00 1 d .
C(42) C 0.28702(16) 0.24008(11) 0.33279(10) 0.0259(7) Uani 1.00 1 d .
B(1) B 0.18783(19) -0.10659(13) 0.29337(12) 0.0305(9) Uani 1.00 1 d .
B(2) B 0.31283(18) 0.10903(12) 0.29621(11) 0.0260(8) Uani 1.00 1 d .
H(1) H 0.4394 -0.1605 0.4429 0.032 Uiso 1.00 1 c R
H(2) H 0.5333 -0.1274 0.4052 0.040 Uiso 1.00 1 c R
H(3) H 0.5138 -0.1000 0.3381 0.043 Uiso 1.00 1 c R
H(4) H 0.4010 -0.1040 0.3084 0.044 Uiso 1.00 1 c R
H(5) H 0.3073 -0.1393 0.3441 0.035 Uiso 1.00 1 c R
H(6) H 0.1925 -0.1091 0.3933 0.028 Uiso 1.00 1 c R
H(7) H 0.0856 -0.0356 0.3996 0.042 Uiso 1.00 1 c R
H(8) H 0.1571 -0.0293 0.3760 0.041 Uiso 1.00 1 c R
H(9) H 0.1870 0.0307 0.4171 0.044 Uiso 1.00 1 c R
H(10) H 0.1103 0.0395 0.4012 0.044 Uiso 1.00 1 c R
H(11) H 0.1159 0.0529 0.4708 0.044 Uiso 1.00 1 c R
H(12) H 0.0657 0.0128 0.4624 0.044 Uiso 1.00 1 c R
H(13) H 0.2255 -0.0596 0.5303 0.039 Uiso 1.00 1 c R
H(14) H 0.2735 -0.1281 0.5096 0.033 Uiso 1.00 1 c R
H(15) H 0.2158 -0.2089 0.3226 0.128 Uiso 1.00 1 c R
H(16) H 0.1899 -0.2487 0.2956 0.128 Uiso 1.00 1 c R
H(17) H 0.0741 -0.2688 0.3548 0.049 Uiso 1.00 1 c R
H(18) H 0.0914 -0.2283 0.3264 0.050 Uiso 1.00 1 c R
H(19) H 0.1136 -0.1854 0.3844 0.033 Uiso 1.00 1 c R
H(20) H 0.0367 -0.2044 0.3867 0.033 Uiso 1.00 1 c R
H(21) H 0.0323 -0.2037 0.4615 0.032 Uiso 1.00 1 c R
H(22) H 0.1037 -0.1779 0.4586 0.032 Uiso 1.00 1 c R
H(23) H 0.0877 -0.2140 0.5238 0.032 Uiso 1.00 1 c R
H(24) H 0.0925 -0.2591 0.5003 0.032 Uiso 1.00 1 c R
H(25) H 0.1915 -0.2395 0.5623 0.030 Uiso 1.00 1 c R
H(26) H 0.1957 -0.2821 0.5348 0.030 Uiso 1.00 1 c R
H(27) H 0.0874 0.1439 0.4527 0.029 Uiso 1.00 1 c R
H(28) H -0.0175 0.1116 0.4260 0.034 Uiso 1.00 1 c R
H(29) H -0.0272 0.0953 0.3551 0.037 Uiso 1.00 1 c R
H(30) H 0.0683 0.1083 0.3105 0.038 Uiso 1.00 1 c R
H(31) H 0.1736 0.1401 0.3361 0.032 Uiso 1.00 1 c R
H(32) H 0.3268 0.0971 0.3927 0.031 Uiso 1.00 1 c R
H(33) H 0.4344 0.0256 0.4093 0.052 Uiso 1.00 1 c R
H(34) H 0.3681 0.0177 0.3814 0.052 Uiso 1.00 1 c R
H(35) H 0.3316 -0.0409 0.4225 0.055 Uiso 1.00 1 c R
H(36) H 0.4113 -0.0497 0.4125 0.055 Uiso 1.00 1 c R
H(37) H 0.3915 -0.0598 0.4828 0.052 Uiso 1.00 1 c R
H(38) H 0.4435 -0.0202 0.4763 0.052 Uiso 1.00 1 c R
H(39) H 0.2744 0.0558 0.5301 0.035 Uiso 1.00 1 c R
H(40) H 0.2275 0.1224 0.5032 0.032 Uiso 1.00 1 c R
H(41) H 0.3060 0.2376 0.5730 0.032 Uiso 1.00 1 c R
H(42) H 0.3085 0.2783 0.5432 0.032 Uiso 1.00 1 c R
H(43) H 0.4098 0.2144 0.5372 0.037 Uiso 1.00 1 c R
H(44) H 0.4043 0.2507 0.5027 0.037 Uiso 1.00 1 c R
H(45) H 0.4618 0.1885 0.4773 0.037 Uiso 1.00 1 c R
H(46) H 0.3951 0.1599 0.4873 0.037 Uiso 1.00 1 c R
H(47) H 0.4684 0.2288 0.4176 0.034 Uiso 1.00 1 c R
H(48) H 0.4068 0.2605 0.4304 0.034 Uiso 1.00 1 c R
H(49) H 0.4240 0.2542 0.3570 0.033 Uiso 1.00 1 c R
H(50) H 0.3952 0.2059 0.3607 0.033 Uiso 1.00 1 c R
H(51) H 0.2842 0.2085 0.3304 0.031 Uiso 1.00 1 c R
H(52) H 0.3132 0.2517 0.3098 0.031 Uiso 1.00 1 c R

loop_
_atom_site_aniso_label
_atom_site_aniso_U_11
_atom_site_aniso_U_22
_atom_site_aniso_U_33
_atom_site_aniso_U_12
_atom_site_aniso_U_13
_atom_site_aniso_U_23
I(1) 0.02182(9) 0.01418(8) 0.03854(12) 0.00000(6) 0.00481(8) -0.00359(8)
I(2) 0.02237(9) 0.01474(8) 0.03405(12) -0.00115(6) -0.00684(6) 0.00464(6)
F(1) 0.0696(18) 0.0657(18) 0.072(2) -0.0200(13) -0.0130(13) -0.0056(14)
F(2) 0.166(3) 0.098(2) 0.0479(17) -0.068(2) 0.0258(19) 0.0122(16)
F(3) 0.0629(15) 0.092(2) 0.0558(15) 0.0411(15) -0.0284(12) -0.0346(14)
F(4) 0.0705(18) 0.099(2) 0.0525(16) 0.0491(16) 0.0041(13) -0.0090(14)
F(5) 0.0617(15) 0.0501(14) 0.0531(15) -0.0224(11) 0.0025(11) 0.0125(11)
F(6) 0.0553(14) 0.0422(12) 0.0493(13) -0.0079(10) -0.0218(11) -0.0108(10)
F(7) 0.0585(13) 0.0450(12) 0.0415(12) 0.0110(11) 0.0190(10) -0.0077(10)
F(8) 0.0341(10) 0.0477(12) 0.0488(13) 0.0088(9) -0.0073(9) -0.0008(10)
O(1) 0.0501(14) 0.0202(10) 0.0361(13) 0.0107(10) 0.0110(11) -0.0008(10)
O(2) 0.0431(13) 0.0224(11) 0.0404(14) -0.0002(10) -0.0149(10) 0.0117(10)
O(3) 0.0500(16) 0.0635(18) 0.0630(19) 0.0425(15) 0.0350(14) 0.0446(15)
O(4) 0.0267(9) 0.0234(9) 0.0272(11) 0.0068(8) 0.0002(9) -0.0004(9)
O(5) 0.0199(10) 0.0279(11) 0.0266(11) 0.0021(8) 0.0022(8) 0.0013(9)
O(6) 0.0207(10) 0.0360(12) 0.0270(11) 0.0042(9) -0.0008(8) -0.0076(9)
O(7) 0.0238(10) 0.0273(10) 0.0266(11) 0.0008(8) -0.0004(8) 0.0005(8)
O(8) 0.0193(9) 0.0180(9) 0.0254(10) 0.0005(8) -0.0005(8) -0.0014(8)
C(1) 0.0217(13) 0.0156(12) 0.0257(15) 0.0007(11) 0.0034(11) -0.0026(11)
C(2) 0.0242(13) 0.0249(14) 0.0308(18) 0.0055(12) -0.0006(12) 0.0041(13)
C(3) 0.0219(15) 0.0295(16) 0.048(2) 0.0048(13) 0.0049(13) 0.0032(14)
C(4) 0.0373(18) 0.0270(16) 0.042(2) 0.0075(14) 0.0200(15) 0.0057(14)
C(5) 0.055(2) 0.0307(17) 0.0247(17) 0.0130(16) 0.0122(15) 0.0057(13)
C(6) 0.0338(17) 0.0265(15) 0.0284(17) 0.0115(13) -0.0033(13) -0.0033(13)
C(7) 0.0197(13) 0.0158(12) 0.0333(17) -0.0022(11) 0.0067(11) -0.0005(11)
C(8) 0.0206(12) 0.0217(13) 0.0290(16) -0.0021(11) -0.0015(12) -0.0043(13)
C(9) 0.0186(12) 0.0180(12) 0.0354(18) -0.0024(10) -0.0003(12) 0.0029(12)
C(10) 0.0350(17) 0.0230(15) 0.045(2) 0.0059(13) -0.0094(15) -0.0013(14)
C(11) 0.0347(17) 0.0267(15) 0.049(2) 0.0069(13) -0.0080(16) 0.0008(16)
C(12) 0.0338(18) 0.0208(15) 0.056(2) 0.0086(13) 0.0031(16) -0.0010(15)
C(13) 0.0286(15) 0.0149(12) 0.0328(17) -0.0009(11) 0.0107(12) 0.0017(11)
C(14) 0.0460(19) 0.0276(16) 0.0246(17) 0.0023(14) 0.0086(14) -0.0004(12)
C(15) 0.0366(16) 0.0227(14) 0.0246(16) 0.0028(13) 0.0010(13) 0.0045(12)
C(16) 0.042(2) 0.240(8) 0.038(2) -0.064(3) -0.023(2) 0.066(3)
C(17) 0.045(2) 0.049(2) 0.0297(18) 0.0246(18) 0.0009(15) 0.0136(16)
C(18) 0.0202(14) 0.0245(15) 0.0388(19) 0.0040(12) 0.0012(12) 0.0084(13)
C(19) 0.0210(14) 0.0228(14) 0.0363(18) 0.0036(12) 0.0002(12) -0.0025(13)
C(20) 0.0183(14) 0.0290(16) 0.0339(18) 0.0010(12) 0.0032(12) -0.0025(13)
C(21) 0.0279(15) 0.0244(14) 0.0229(15) 0.0018(12) 0.0012(12) 0.0029(12)
C(22) 0.0201(13) 0.0149(12) 0.0253(15) 0.0030(10) 0.0007(11) 0.0024(11)
C(23) 0.0306(14) 0.0154(12) 0.0259(15) 0.0022(11) 0.0049(13) 0.0006(12)
C(24) 0.0204(13) 0.0190(13) 0.0458(19) 0.0027(11) 0.0082(13) 0.0031(13)
C(25) 0.0272(15) 0.0193(14) 0.047(2) -0.0007(12) -0.0114(14) 0.0024(13)
C(26) 0.0450(19) 0.0241(15) 0.0249(16) 0.0000(13) -0.0131(14) 0.0017(13)
C(27) 0.0310(16) 0.0247(15) 0.0231(16) 0.0031(12) 0.0029(12) 0.0059(12)
C(28) 0.0222(14) 0.0152(12) 0.0313(16) -0.0046(10) -0.0077(11) 0.0042(11)
C(29) 0.0267(13) 0.0250(13) 0.0240(15) -0.0042(12) -0.0014(12) 0.0021(13)
C(30) 0.0268(14) 0.0196(13) 0.0352(18) -0.0003(11) -0.0015(13) 0.0001(13)
C(31) 0.046(2) 0.0322(17) 0.053(2) 0.0142(15) 0.0127(17) 0.0014(16)
C(32) 0.0417(19) 0.0242(16) 0.072(2) 0.0050(14) 0.013(2) -0.003(2)
C(33) 0.0351(18) 0.0237(16) 0.071(2) 0.0089(14) -0.0085(17) 0.0092(17)
C(34) 0.0278(15) 0.0188(13) 0.0343(17) -0.0014(11) -0.0129(13) 0.0055(12)
C(35) 0.0400(17) 0.0267(15) 0.0219(16) -0.0041(13) -0.0053(13) 0.0028(12)
C(36) 0.0310(15) 0.0220(14) 0.0277(16) -0.0031(12) -0.0067(13) -0.0023(12)
C(37) 0.0273(15) 0.0320(16) 0.0220(15) 0.0015(13) -0.0031(12) -0.0053(13)
C(38) 0.0222(14) 0.0414(19) 0.0300(17) 0.0015(13) -0.0072(12) -0.0035(14)
C(39) 0.0227(14) 0.0379(17) 0.0328(17) 0.0046(13) -0.0017(12) 0.0002(14)
C(40) 0.0220(13) 0.0211(13) 0.042(2) 0.0040(11) -0.0038(13) -0.0033(13)
C(41) 0.0226(14) 0.0251(15) 0.0346(18) 0.0015(12) 0.0059(12) 0.0025(13)
C(42) 0.0292(16) 0.0246(15) 0.0238(16) -0.0023(13) 0.0037(12) -0.0012(12)
B(1) 0.0280(18) 0.0353(19) 0.0282(19) 0.0024(15) 0.0019(15) 0.0018(16)
B(2) 0.0259(17) 0.0271(16) 0.0249(18) -0.0030(13) -0.0032(14) -0.0019(14)

loop_
_atom_type_symbol
_atom_type_description
_atom_type_scat_dispersion_real
_atom_type_scat_dispersion_imag
_atom_type_scat_source
C C 0.003 0.002
;
International Tables for Crystallography
(1992, Vol. C, Tables 4.2.6.8 and 6.1.1.4)
;
H H 0.000 0.000
;
International Tables for Crystallography
(1992, Vol. C, Table 6.1.1.4)
;
B B 0.001 0.001
;
International Tables for Crystallography
(1992, Vol. C, Tables 4.2.6.8 and 6.1.1.4)
;
F F 0.017 0.010
;
International Tables for Crystallography
(1992, Vol. C, Tables 4.2.6.8 and 6.1.1.4)
;
I I -0.474 1.812
;
International Tables for Crystallography
(1992, Vol. C, Tables 4.2.6.8 and 6.1.1.4)
;
O O 0.011 0.006
;
International Tables for Crystallography
(1992, Vol. C, Tables 4.2.6.8 and 6.1.1.4)
;

loop_
_geom_angle_atom_site_label_1
_geom_angle_atom_site_label_2
_geom_angle_atom_site_label_3
_geom_angle
_geom_angle_site_symmetry_1
_geom_angle_site_symmetry_3
C(1) I(1) C(7) 95.04(10) . .
C(22) I(2) C(28) 95.85(10) . .
C(12) O(1) C(13) 116.8(2) . .
C(33) O(2) C(34) 117.2(2) . .
C(16) O(3) C(17) 116.0(3) . .
C(18) O(4) C(19) 111.5(2) . .
C(20) O(5) C(21) 110.1(2) . .
C(37) O(6) C(38) 110.5(2) . .
C(39) O(7) C(40) 114.0(2) . .
C(41) O(8) C(42) 112.1(2) . .
I(1) C(1) C(2) 117.6(2) . .
I(1) C(1) C(6) 119.0(2) . .
C(2) C(1) C(6) 123.4(2) . .
C(1) C(2) C(3) 117.6(2) . .
C(2) C(3) C(4) 120.5(3) . .
C(3) C(4) C(5) 120.2(3) . .
C(4) C(5) C(6) 120.8(3) . .
C(1) C(6) C(5) 117.5(3) . .
I(1) C(7) C(8) 118.8(2) . .
I(1) C(7) C(15) 119.0(2) . .
C(8) C(7) C(15) 122.1(2) . .
C(7) C(8) C(9) 119.9(3) . .
C(8) C(9) C(10) 121.7(2) . .
C(8) C(9) C(13) 117.7(2) . .
C(10) C(9) C(13) 120.5(2) . .
C(9) C(10) C(11) 109.0(2) . .
C(10) C(11) C(12) 109.4(2) . .
O(1) C(12) C(11) 112.8(2) . .
O(1) C(13) C(9) 123.1(2) . .
O(1) C(13) C(14) 115.2(2) . .
C(9) C(13) C(14) 121.6(2) . .
C(13) C(14) C(15) 120.6(3) . .
C(7) C(15) C(14) 118.0(2) . .
O(3) C(16) C(16) 112.1(5) . 54508
O(3) C(17) C(18) 111.4(2) . .
O(4) C(18) C(17) 109.1(2) . .
O(4) C(19) C(20) 109.0(2) . .
O(5) C(20) C(19) 108.7(2) . .
O(5) C(21) C(21) 107.6(2) . 54508
I(2) C(22) C(23) 118.7(2) . .
I(2) C(22) C(27) 119.0(2) . .
C(23) C(22) C(27) 122.3(2) . .
C(22) C(23) C(24) 117.6(2) . .
C(23) C(24) C(25) 120.8(2) . .
C(24) C(25) C(26) 120.1(2) . .
C(25) C(26) C(27) 120.5(2) . .
C(22) C(27) C(26) 118.6(2) . .
I(2) C(28) C(29) 117.7(2) . .
I(2) C(28) C(36) 119.5(2) . .
C(29) C(28) C(36) 122.8(2) . .
C(28) C(29) C(30) 119.6(2) . .
C(29) C(30) C(31) 121.0(2) . .
C(29) C(30) C(34) 118.0(2) . .
C(31) C(30) C(34) 120.9(2) . .
C(30) C(31) C(32) 108.8(3) . .
C(31) C(32) C(33) 109.4(3) . .
O(2) C(33) C(32) 112.8(2) . .
O(2) C(34) C(30) 123.3(2) . .
O(2) C(34) C(35) 115.2(2) . .
C(30) C(34) C(35) 121.4(2) . .
C(34) C(35) C(36) 121.0(2) . .
C(28) C(36) C(35) 117.1(2) . .
O(6) C(37) C(37) 109.2(2) . 55508
O(6) C(38) C(39) 108.3(2) . .
O(7) C(39) C(38) 114.0(2) . .
O(7) C(40) C(41) 109.4(2) . .
O(8) C(41) C(40) 109.6(2) . .
O(8) C(42) C(42) 109.2(2) . 55508
F(1) B(1) F(2) 106.5(3) . .
F(1) B(1) F(3) 109.0(3) . .
F(1) B(1) F(4) 110.5(2) . .
F(2) B(1) F(3) 109.9(3) . .
F(2) B(1) F(4) 110.7(3) . .
F(3) B(1) F(4) 110.1(3) . .
F(5) B(2) F(6) 109.9(2) . .
F(5) B(2) F(7) 109.4(2) . .
F(5) B(2) F(8) 110.7(2) . .
F(6) B(2) F(7) 109.0(2) . .
F(6) B(2) F(8) 109.1(2) . .
F(7) B(2) F(8) 108.7(2) . .
C(1) C(2) H(1) 121.1(3) . .
C(3) C(2) H(1) 121.3(3) . .
C(2) C(3) H(2) 119.7(4) . .
C(4) C(3) H(2) 119.8(4) . .
C(3) C(4) H(3) 119.9(4) . .
C(5) C(4) H(3) 119.9(4) . .
C(4) C(5) H(4) 119.6(4) . .
C(6) C(5) H(4) 119.6(4) . .
C(1) C(6) H(5) 121.3(3) . .
C(5) C(6) H(5) 121.2(3) . .
C(7) C(8) H(6) 120.1(3) . .
C(9) C(8) H(6) 120.0(3) . .
C(9) C(10) H(7) 109.6(3) . .
C(9) C(10) H(8) 109.7(3) . .
C(11) C(10) H(7) 109.8(3) . .
C(11) C(10) H(8) 109.3(3) . .
H(7) C(10) H(8) 109.5(4) . .
C(10) C(11) H(9) 109.7(3) . .
C(10) C(11) H(10) 109.2(3) . .
C(12) C(11) H(9) 109.4(4) . .
C(12) C(11) H(10) 109.6(3) . .
H(9) C(11) H(10) 109.5(4) . .
O(1) C(12) H(11) 108.6(3) . .
O(1) C(12) H(12) 108.7(3) . .
C(11) C(12) H(11) 108.5(3) . .
C(11) C(12) H(12) 108.7(4) . .
H(11) C(12) H(12) 109.5(4) . .
C(13) C(14) H(13) 119.6(3) . .
C(15) C(14) H(13) 119.7(3) . .
C(7) C(15) H(14) 120.8(3) . .
C(14) C(15) H(14) 121.2(3) . .
O(3) C(16) H(15) 108.9 . .
O(3) C(16) H(16) 108.6 . .
C(16) C(16) H(15) 108.9 54508 .
C(16) C(16) H(16) 108.8 54508 .
H(15) C(16) H(16) 109.5 . .
O(3) C(17) H(17) 108.9(4) . .
O(3) C(17) H(18) 109.1(3) . .
C(18) C(17) H(17) 109.0(3) . .
C(18) C(17) H(18) 109.0(4) . .
H(17) C(17) H(18) 109.5(4) . .
O(4) C(18) H(19) 109.6(3) . .
O(4) C(18) H(20) 109.5(3) . .
C(17) C(18) H(19) 109.5(3) . .
C(17) C(18) H(20) 109.6(3) . .
H(19) C(18) H(20) 109.5(3) . .
O(4) C(19) H(21) 109.4(3) . .
O(4) C(19) H(22) 109.8(3) . .
C(20) C(19) H(21) 109.4(3) . .
C(20) C(19) H(22) 109.8(3) . .
H(21) C(19) H(22) 109.5(3) . .
O(5) C(20) H(23) 109.5(3) . .
O(5) C(20) H(24) 110.0(3) . .
C(19) C(20) H(23) 109.6(3) . .
C(19) C(20) H(24) 109.6(3) . .
H(23) C(20) H(24) 109.5(4) . .
O(5) C(21) H(25) 109.6 . .
O(5) C(21) H(26) 110.3 . .
C(21) C(21) H(25) 109.6 54508 .
C(21) C(21) H(26) 110.2 54508 .
H(25) C(21) H(26) 109.5 . .
C(22) C(23) H(27) 121.1(3) . .
C(24) C(23) H(27) 121.3(3) . .
C(23) C(24) H(28) 119.5(3) . .
C(25) C(24) H(28) 119.7(3) . .
C(24) C(25) H(29) 120.0(3) . .
C(26) C(25) H(29) 119.9(3) . .
C(25) C(26) H(30) 119.7(3) . .
C(27) C(26) H(30) 119.7(3) . .
C(22) C(27) H(31) 120.5 . .
C(26) C(27) H(31) 120.8 . .
C(28) C(29) H(32) 120.2(3) . .
C(30) C(29) H(32) 120.2(3) . .
C(30) C(31) H(33) 109.4(3) . .
C(30) C(31) H(34) 110.1(4) . .
C(32) C(31) H(33) 109.5(4) . .
C(32) C(31) H(34) 109.6(4) . .
H(33) C(31) H(34) 109.5(5) . .
C(31) C(32) H(35) 109.3(4) . .
C(31) C(32) H(36) 109.5(4) . .
C(33) C(32) H(35) 109.7(4) . .
C(33) C(32) H(36) 109.5(4) . .
H(35) C(32) H(36) 109.5(4) . .
O(2) C(33) H(37) 108.5(4) . .
O(2) C(33) H(38) 108.8 . .
C(32) C(33) H(37) 108.2(4) . .
C(32) C(33) H(38) 109.0 . .
H(37) C(33) H(38) 109.5 . .
C(34) C(35) H(39) 119.5(3) . .
C(36) C(35) H(39) 119.5(3) . .
C(28) C(36) H(40) 121.5 . .
C(35) C(36) H(40) 121.4 . .
O(6) C(37) H(41) 109.1 . .
O(6) C(37) H(42) 109.8 . .
C(37) C(37) H(41) 109.4 55508 .
C(37) C(37) H(42) 109.8 55508 .
H(41) C(37) H(42) 109.5 . .
O(6) C(38) H(43) 109.7(3) . .
O(6) C(38) H(44) 109.7(3) . .
C(39) C(38) H(43) 110.1(3) . .
C(39) C(38) H(44) 109.6(3) . .
H(43) C(38) H(44) 109.5(4) . .
O(7) C(39) H(45) 108.4(3) . .
O(7) C(39) H(46) 108.6(3) . .
C(38) C(39) H(45) 108.1(3) . .
C(38) C(39) H(46) 108.3(3) . .
H(45) C(39) H(46) 109.5(4) . .
O(7) C(40) H(47) 109.7(3) . .
O(7) C(40) H(48) 109.2(3) . .
C(41) C(40) H(47) 109.7(3) . .
C(41) C(40) H(48) 109.4(3) . .
H(47) C(40) H(48) 109.5(3) . .
O(8) C(41) H(49) 109.5(3) . .
O(8) C(41) H(50) 109.4(3) . .
C(40) C(41) H(49) 109.3(3) . .
C(40) C(41) H(50) 109.6(3) . .
H(49) C(41) H(50) 109.5(4) . .
O(8) C(42) H(51) 109.5 . .
O(8) C(42) H(52) 109.5 . .
C(42) C(42) H(51) 109.8 55508 .
C(42) C(42) H(52) 109.4 55508 .
H(51) C(42) H(52) 109.5 . .

loop_
_geom_bond_atom_site_label_1
_geom_bond_atom_site_label_2
_geom_bond_distance
_geom_bond_site_symmetry_2
I(1) C(1) 2.110(2) .
I(1) C(7) 2.095(2) .
I(2) C(22) 2.109(2) .
I(2) C(28) 2.087(2) .
F(1) B(1) 1.377(4) .
F(2) B(1) 1.356(5) .
F(3) B(1) 1.372(4) .
F(4) B(1) 1.366(4) .
F(5) B(2) 1.370(4) .
F(6) B(2) 1.395(4) .
F(7) B(2) 1.391(4) .
F(8) B(2) 1.388(4) .
O(1) C(12) 1.451(4) .
O(1) C(13) 1.368(3) .
O(2) C(33) 1.442(4) .
O(2) C(34) 1.368(3) .
O(3) C(16) 1.297(5) .
O(3) C(17) 1.419(4) .
O(4) C(18) 1.430(3) .
O(4) C(19) 1.428(3) .
O(5) C(20) 1.439(3) .
O(5) C(21) 1.440(3) .
O(6) C(37) 1.423(3) .
O(6) C(38) 1.430(3) .
O(7) C(39) 1.436(3) .
O(7) C(40) 1.419(3) .
O(8) C(41) 1.436(3) .
O(8) C(42) 1.429(3) .
C(1) C(2) 1.383(4) .
C(1) C(6) 1.375(4) .
C(2) C(3) 1.389(4) .
C(3) C(4) 1.380(5) .
C(4) C(5) 1.380(5) .
C(5) C(6) 1.388(4) .
C(7) C(8) 1.381(4) .
C(7) C(15) 1.386(4) .
C(8) C(9) 1.397(3) .
C(9) C(10) 1.504(4) .
C(9) C(13) 1.389(4) .
C(10) C(11) 1.528(4) .
C(11) C(12) 1.466(5) .
C(13) C(14) 1.387(4) .
C(14) C(15) 1.373(4) .
C(16) C(16) 1.505(7) 54508
C(17) C(18) 1.488(4) .
C(19) C(20) 1.498(4) .
C(21) C(21) 1.509(4) 54508
C(22) C(23) 1.392(4) .
C(22) C(27) 1.378(4) .
C(23) C(24) 1.393(4) .
C(24) C(25) 1.381(4) .
C(25) C(26) 1.379(4) .
C(26) C(27) 1.385(4) .
C(28) C(29) 1.375(4) .
C(28) C(36) 1.396(4) .
C(29) C(30) 1.402(4) .
C(30) C(31) 1.507(4) .
C(30) C(34) 1.392(4) .
C(31) C(32) 1.533(5) .
C(32) C(33) 1.501(6) .
C(34) C(35) 1.386(4) .
C(35) C(36) 1.384(4) .
C(37) C(37) 1.495(3) 55508
C(38) C(39) 1.490(4) .
C(40) C(41) 1.492(4) .
C(42) C(42) 1.512(4) 55508
C(2) H(1) 0.950(4) .
C(3) H(2) 0.950(4) .
C(4) H(3) 0.950(4) .
C(5) H(4) 0.950(4) .
C(6) H(5) 0.950(4) .
C(8) H(6) 0.950(4) .
C(10) H(7) 0.950(5) .
C(10) H(8) 0.950(5) .
C(11) H(9) 0.950(4) .
C(11) H(10) 0.950(4) .
C(12) H(11) 0.950(4) .
C(12) H(12) 0.950(5) .
C(14) H(13) 0.950(4) .
C(15) H(14) 0.950(4) .
C(16) H(15) 0.950 .
C(16) H(16) 0.950 .
C(17) H(17) 0.950(5) .
C(17) H(18) 0.950(5) .
C(18) H(19) 0.950(4) .
C(18) H(20) 0.950(4) .
C(19) H(21) 0.950(4) .
C(19) H(22) 0.950(4) .
C(20) H(23) 0.950(4) .
C(20) H(24) 0.950(4) .
C(21) H(25) 0.950 .
C(21) H(26) 0.950 .
C(23) H(27) 0.950(4) .
C(24) H(28) 0.950(4) .
C(25) H(29) 0.950(4) .
C(26) H(30) 0.950(4) .
C(27) H(31) 0.950 .
C(29) H(32) 0.950(4) .
C(31) H(33) 0.950(5) .
C(31) H(34) 0.950(5) .
C(32) H(35) 0.950(5) .
C(32) H(36) 0.950(5) .
C(33) H(37) 0.950(4) .
C(33) H(38) 0.950 .
C(35) H(39) 0.950(4) .
C(36) H(40) 0.950 .
C(37) H(41) 0.950 .
C(37) H(42) 0.950 .
C(38) H(43) 0.950(4) .
C(38) H(44) 0.950(5) .
C(39) H(45) 0.950(4) .
C(39) H(46) 0.950(4) .
C(40) H(47) 0.950(3) .
C(40) H(48) 0.950(4) .
C(41) H(49) 0.950(4) .
C(41) H(50) 0.950(4) .
C(42) H(51) 0.950 .
C(42) H(52) 0.950 .

loop_
_geom_contact_atom_site_label_1
_geom_contact_atom_site_label_2
_geom_contact_distance
_geom_contact_site_symmetry_2
I(1) F(7) 3.508(2) 54514
I(1) O(3) 3.177(3) 54508
I(1) O(4) 3.2786(18) 54508
I(1) O(5) 3.242(2) .
I(2) O(7) 2.9669(19) .
I(2) O(8) 3.2607(18) .
I(2) O(8) 2.9227(18) 55508
I(2) C(42) 3.559(3) .
F(1) C(6) 3.419(4) .
F(1) C(8) 3.593(4) .
F(1) C(10) 3.584(4) .
F(1) C(20) 3.555(4) 54407
F(2) C(8) 3.333(4) .
F(2) C(16) 3.404(8) .
F(2) C(18) 3.419(4) .
F(3) C(23) 3.181(4) 54406
F(3) C(36) 3.312(4) 54406
F(3) C(37) 3.361(4) 45411
F(3) C(38) 3.543(4) 45411
F(4) C(6) 3.577(4) .
F(4) C(23) 3.350(4) 54406
F(4) C(24) 3.574(4) 54406
F(5) C(27) 3.521(3) .
F(5) C(29) 3.431(4) .
F(5) C(38) 3.476(4) 45411
F(6) C(4) 3.303(4) 65512
F(6) C(29) 3.443(3) .
F(6) C(41) 3.539(3) .
F(6) C(42) 3.536(3) .
F(7) I(1) 3.508(2) 55410
F(7) C(2) 3.179(3) 55410
F(7) C(15) 3.223(3) 55410
F(7) C(20) 3.459(3) 54407
F(7) C(21) 3.502(3) 54407
F(8) C(27) 3.336(3) .
F(8) C(33) 3.532(4) 55410
F(8) C(39) 3.433(3) 45411
F(8) C(42) 3.482(3) .
O(1) C(16) 3.445(5) 55502
O(1) C(34) 3.465(3) .
O(1) C(35) 3.200(4) .
O(2) C(13) 3.479(3) .
O(2) C(14) 3.193(4) .
O(2) C(42) 3.508(3) 54514
O(3) I(1) 3.177(3) 54508
O(3) C(1) 3.202(4) 54508
O(3) C(6) 3.293(4) 54508
O(4) I(1) 3.2786(18) 54508
O(4) C(1) 3.596(3) 54508
O(4) C(2) 3.591(3) 54508
O(5) I(1) 3.242(2) .
O(6) C(26) 3.538(3) 55503
O(7) I(2) 2.9669(19) .
O(7) C(3) 3.466(3) 65512
O(7) C(28) 3.237(3) .
O(7) C(29) 3.554(3) .
O(8) I(2) 3.2607(18) .
O(8) I(2) 2.9227(18) 55508
O(8) C(22) 3.290(3) 55508
O(8) C(27) 3.552(3) 55508
C(1) O(3) 3.202(4) 54508
C(1) O(4) 3.596(3) 54508
C(1) C(17) 3.488(4) 54508
C(2) F(7) 3.179(3) 54514
C(2) O(4) 3.591(3) 54508
C(3) O(7) 3.466(3) 65512
C(4) F(6) 3.303(4) 65512
C(5) C(14) 3.460(4) 54407
C(5) C(15) 3.534(4) 54407
C(6) F(1) 3.419(4) .
C(6) F(4) 3.577(4) .
C(6) O(3) 3.293(4) 54508
C(8) F(1) 3.593(4) .
C(8) F(2) 3.333(4) .
C(10) F(1) 3.584(4) .
C(13) O(2) 3.479(3) .
C(14) O(2) 3.193(4) .
C(14) C(5) 3.460(4) 44515
C(15) F(7) 3.223(3) 54514
C(15) C(5) 3.534(4) 44515
C(16) F(2) 3.404(8) .
C(16) O(1) 3.445(5) 54406
C(17) C(1) 3.488(4) 54508
C(18) F(2) 3.419(4) .
C(18) C(24) 3.526(4) 55512
C(20) F(1) 3.555(4) 44515
C(20) F(7) 3.459(3) 44515
C(21) F(7) 3.502(3) 44515
C(22) O(8) 3.290(3) 55508
C(23) F(3) 3.181(4) 55502
C(23) F(4) 3.350(4) 55502
C(24) F(4) 3.574(4) 55502
C(24) C(18) 3.526(4) 55512
C(26) O(6) 3.538(3) 45411
C(26) C(35) 3.558(4) 45411
C(27) F(5) 3.521(3) .
C(27) F(8) 3.336(3) .
C(27) O(8) 3.552(3) 55508
C(28) O(7) 3.237(3) .
C(28) C(39) 3.562(4) .
C(29) F(5) 3.431(4) .
C(29) F(6) 3.443(3) .
C(29) O(7) 3.554(3) .
C(33) F(8) 3.532(4) 54514
C(34) O(1) 3.465(3) .
C(35) O(1) 3.200(4) .
C(35) C(26) 3.558(4) 55503
C(36) F(3) 3.312(4) 55502
C(37) F(3) 3.361(4) 55503
C(38) F(3) 3.543(4) 55503
C(38) F(5) 3.476(4) 55503
C(39) F(8) 3.433(3) 55503
C(39) C(28) 3.562(4) .
C(41) F(6) 3.539(3) .
C(42) I(2) 3.559(3) .
C(42) F(6) 3.536(3) .
C(42) F(8) 3.482(3) .
C(42) O(2) 3.508(3) 55410
I(1) H(19) 3.500(3) .
I(1) H(22) 3.505(3) .
I(1) H(26) 3.542 54508
I(2) H(48) 3.316(2) 55508
I(2) H(51) 3.178 .
F(1) H(4) 3.479(4) .
F(1) H(5) 2.759(4) .
F(1) H(6) 2.874(4) .
F(1) H(8) 2.699(4) .
F(1) H(21) 3.500(4) 54407
F(1) H(23) 2.706(4) 54407
F(1) H(42) 3.410 45411
F(1) H(43) 3.526(4) 45411
F(1) H(44) 3.143(4) 45411
F(2) H(5) 2.849(5) .
F(2) H(6) 2.389(4) .
F(2) H(8) 3.492(4) .
F(2) H(15) 2.535 .
F(2) H(18) 3.161(5) .
F(2) H(19) 2.647(4) .
F(2) H(29) 2.893(5) 55512
F(2) H(40) 3.442 54406
F(3) H(11) 3.570(4) 54406
F(3) H(21) 3.574(4) 54407
F(3) H(27) 2.239(4) 54406
F(3) H(29) 3.415(4) 55512
F(3) H(40) 2.439 54406
F(3) H(42) 2.448 45411
F(3) H(44) 2.741(4) 45411
F(4) H(4) 3.473(4) .
F(4) H(5) 2.769(4) .
F(4) H(11) 3.137(4) 54406
F(4) H(15) 2.906 .
F(4) H(21) 3.272(4) 54407
F(4) H(22) 3.461(4) 54407
F(4) H(23) 3.454(4) 54407
F(4) H(27) 2.629(4) 54406
F(4) H(28) 3.065(4) 54406
F(5) H(24) 3.080(4) 54407
F(5) H(26) 3.477 54407
F(5) H(31) 2.910 .
F(5) H(32) 2.688(4) .
F(5) H(34) 3.135(4) .
F(5) H(43) 2.713(4) 45411
F(5) H(45) 3.145(4) 45411
F(6) H(2) 3.309(4) 65512
F(6) H(3) 2.620(4) 65512
F(6) H(14) 3.038(4) 55410
F(6) H(31) 3.499 .
F(6) H(32) 2.500(3) .
F(6) H(37) 3.404(4) 55410
F(6) H(50) 2.622(3) .
F(6) H(51) 2.709 .
F(7) H(1) 2.362(3) 55410
F(7) H(3) 3.496(4) 65512
F(7) H(14) 2.483(4) 55410
F(7) H(24) 2.564(3) 54407
F(7) H(26) 2.641 54407
F(7) H(37) 3.051(3) 55410
F(7) H(45) 3.024(3) 45411
F(8) H(1) 3.327(3) 55410
F(8) H(31) 2.405 .
F(8) H(37) 2.848(4) 55410
F(8) H(38) 3.359 55410
F(8) H(45) 3.043(4) 45411
F(8) H(46) 2.989(3) 45411
F(8) H(51) 2.643 .
O(1) H(16) 2.538 55502
O(1) H(18) 2.881(4) 55502
O(1) H(39) 3.144(4) .
O(2) H(13) 3.092(4) .
O(2) H(49) 3.574(4) 54514
O(2) H(52) 2.621 54514
O(3) H(5) 3.189(4) 54508
O(4) H(1) 3.324(3) 54508
O(4) H(47) 2.778(3) 44513
O(5) H(4) 3.073(4) 44515
O(5) H(14) 3.403(3) .
O(6) H(30) 2.795(3) 55503
O(6) H(40) 3.374 .
O(7) H(1) 3.503(3) 65512
O(7) H(2) 2.813(3) 65512
O(7) H(32) 3.503(3) .
O(8) H(31) 3.432 55508
C(1) H(17) 2.921(4) 54508
C(1) H(35) 3.513(4) .
C(1) H(36) 3.237(4) .
C(2) H(17) 3.125(4) 54508
C(2) H(36) 3.014(4) .
C(2) H(37) 3.527(4) .
C(2) H(45) 3.043(4) 65512
C(2) H(47) 3.024(4) 65512
C(3) H(17) 3.471(5) 54508
C(3) H(33) 3.488(4) 65512
C(3) H(36) 2.862(4) .
C(3) H(45) 3.360(4) 65512
C(3) H(47) 3.181(4) 65512
C(3) H(50) 3.336(4) 65512
C(4) H(13) 3.287(4) 54407
C(4) H(14) 3.140(4) 54407
C(4) H(25) 3.407 54407
C(4) H(26) 3.591 55410
C(4) H(33) 3.598(5) 65512
C(4) H(36) 2.945(5) .
C(5) H(13) 3.104(4) 54407
C(5) H(14) 3.249(4) 54407
C(5) H(17) 3.518(5) 54508
C(5) H(23) 3.382(4) 54407
C(5) H(25) 3.307 54407
C(5) H(36) 3.167(5) .
C(6) H(15) 3.540 .
C(6) H(17) 3.150(5) 54508
C(6) H(35) 3.580(5) .
C(6) H(36) 3.340(5) .
C(7) H(22) 2.984(4) .
C(7) H(35) 3.185(4) .
C(8) H(19) 3.275(4) .
C(8) H(22) 3.207(4) .
C(8) H(28) 3.435(3) 55512
C(8) H(35) 3.031(4) .
C(9) H(28) 3.306(3) 55512
C(9) H(35) 3.085(4) .
C(10) H(28) 3.431(4) 55512
C(10) H(29) 3.240(4) 55512
C(10) H(41) 3.164 45411
C(11) H(41) 3.431 45411
C(12) H(12) 3.533(5) 55512
C(12) H(16) 2.940 55502
C(13) H(16) 3.486 55502
C(13) H(35) 3.288(5) .
C(14) H(4) 3.164(4) 44515
C(14) H(35) 3.434(5) .
C(14) H(37) 3.319(5) .
C(15) H(3) 3.358(4) 44515
C(15) H(4) 3.024(4) 44515
C(15) H(22) 3.524(4) .
C(15) H(35) 3.397(5) .
C(15) H(37) 3.109(4) .
C(16) H(5) 3.591(8) .
C(16) H(12) 3.513(5) 54406
C(17) H(13) 3.381(5) 54406
C(17) H(47) 3.382(4) 44513
C(17) H(49) 3.353(4) 44513
C(18) H(28) 3.494(4) 55512
C(18) H(47) 2.995(4) 44513
C(18) H(49) 3.348(4) 44513
C(19) H(28) 3.292(4) 55512
C(19) H(47) 3.203(4) 44513
C(19) H(48) 3.583(4) 44513
C(20) H(4) 3.208(4) 44515
C(21) H(3) 3.403(4) 54514
C(21) H(4) 3.423(4) 44515
C(21) H(34) 3.506(4) 44515
C(22) H(9) 3.599(4) .
C(22) H(10) 3.206(4) .
C(22) H(48) 3.160(4) 55508
C(22) H(49) 3.481(4) 55508
C(23) H(10) 3.045(4) .
C(23) H(11) 2.988(4) .
C(23) H(20) 3.255(4) 55512
C(23) H(21) 3.190(4) 55512
C(23) H(48) 3.094(4) 55508
C(24) H(7) 3.186(4) 55512
C(24) H(10) 2.887(4) .
C(24) H(11) 3.315(4) .
C(24) H(19) 3.329(4) 55512
C(24) H(20) 2.895(4) 55512
C(24) H(21) 3.255(4) 55512
C(24) H(22) 3.376(4) 55512
C(25) H(7) 3.075(4) 55512
C(25) H(10) 2.934(4) .
C(25) H(19) 3.416(4) 55512
C(25) H(20) 3.133(4) 55512
C(25) H(41) 3.254 45411
C(26) H(10) 3.108(4) .
C(26) H(39) 3.148(4) 45411
C(26) H(40) 3.293 45411
C(26) H(41) 3.155 45411
C(26) H(43) 3.356(4) 45411
C(27) H(10) 3.249(4) .
C(27) H(49) 3.514(4) 55508
C(28) H(9) 3.130(4) .
C(28) H(11) 3.589(4) .
C(28) H(46) 2.970(4) .
C(29) H(2) 3.100(4) 65512
C(29) H(9) 2.975(4) .
C(29) H(46) 3.373(4) .
C(30) H(2) 3.459(4) 65512
C(30) H(9) 3.049(4) .
C(31) H(25) 3.372 54407
C(32) H(33) 3.551(5) 65512
C(33) H(38) 3.373 65512
C(33) H(52) 3.049 54514
C(34) H(9) 3.265(4) .
C(34) H(52) 3.507 54514
C(35) H(9) 3.429(4) .
C(35) H(11) 3.339(4) .
C(35) H(18) 3.585(4) 55502
C(35) H(30) 3.045(4) 55503
C(35) H(46) 3.571(4) .
C(36) H(9) 3.378(4) .
C(36) H(11) 3.090(4) .
C(36) H(30) 2.870(4) 55503
C(36) H(46) 3.099(4) .
C(37) H(7) 3.562(4) 55503
C(37) H(8) 3.469(4) 55503
C(37) H(29) 3.435(4) 55502
C(37) H(30) 3.292(4) 55503
C(38) H(30) 3.168(4) 55503
C(39) H(1) 3.143(4) 65512
C(39) H(2) 3.157(4) 65512
C(39) H(30) 3.443(4) 55503
C(40) H(1) 3.546(4) 65512
C(40) H(2) 3.319(4) 65512
C(40) H(17) 3.532(4) 55513
C(40) H(20) 3.060(4) 55513
C(40) H(21) 3.194(4) 55513
C(41) H(17) 3.435(4) 55513
C(41) H(20) 3.275(4) 55513
C(42) H(38) 3.440 55410
B(1) H(5) 2.938(4) .
B(1) H(6) 3.200(5) .
B(1) H(8) 3.561(5) .
B(1) H(15) 3.248 .
B(1) H(23) 3.575(4) 54407
B(1) H(27) 2.938(4) 54406
B(1) H(40) 3.418 54406
B(1) H(42) 3.375 45411
B(1) H(44) 3.487(5) 45411
B(2) H(1) 3.357(4) 55410
B(2) H(3) 3.532(4) 65512
B(2) H(14) 3.311(4) 55410
B(2) H(24) 3.380(4) 54407
B(2) H(26) 3.417 54407
B(2) H(31) 3.055 .
B(2) H(32) 3.117(4) .
B(2) H(37) 3.281(5) 55410
B(2) H(45) 3.238(4) 45411
B(2) H(51) 3.221 .
H(1) F(7) 2.362(3) 54514
H(1) F(8) 3.327(3) 54514
H(1) O(4) 3.324(3) 54508
H(1) O(7) 3.503(3) 65512
H(1) C(39) 3.143(4) 65512
H(1) C(40) 3.546(4) 65512
H(1) B(2) 3.357(4) 54514
H(1) H(17) 3.533(4) 54508
H(1) H(24) 3.087(4) 54508
H(1) H(36) 3.498(4) .
H(1) H(37) 3.396(4) .
H(1) H(45) 2.315(4) 65512
H(1) H(46) 3.416(4) 65512
H(1) H(47) 2.800(4) 65512
H(2) F(6) 3.309(4) 65512
H(2) O(7) 2.813(3) 65512
H(2) C(29) 3.100(4) 65512
H(2) C(30) 3.459(4) 65512
H(2) C(39) 3.157(4) 65512
H(2) C(40) 3.319(4) 65512
H(2) H(32) 2.808(4) 65512
H(2) H(33) 3.112(4) 65512
H(2) H(36) 3.274(4) .
H(2) H(45) 2.947(4) 65512
H(2) H(46) 3.106(4) 65512
H(2) H(47) 3.066(4) 65512
H(2) H(50) 3.060(4) 65512
H(3) F(6) 2.620(4) 65512
H(3) F(7) 3.496(4) 65512
H(3) C(15) 3.358(4) 54407
H(3) C(21) 3.403(4) 55410
H(3) B(2) 3.532(4) 65512
H(3) H(13) 3.358(4) 54407
H(3) H(14) 2.604(4) 54407
H(3) H(25) 3.117 54407
H(3) H(25) 3.514 55410
H(3) H(26) 2.764 55410
H(3) H(32) 3.466(4) 65512
H(3) H(33) 3.331(5) 65512
H(3) H(34) 3.594(5) 65512
H(3) H(36) 3.411(5) .
H(4) F(1) 3.479(4) .
H(4) F(4) 3.473(4) .
H(4) O(5) 3.073(4) 54407
H(4) C(14) 3.164(4) 54407
H(4) C(15) 3.024(4) 54407
H(4) C(20) 3.208(4) 54407
H(4) C(21) 3.423(4) 54407
H(4) H(13) 3.078(4) 54407
H(4) H(14) 2.832(5) 54407
H(4) H(22) 3.448(4) 54407
H(4) H(23) 2.604(4) 54407
H(4) H(25) 2.905 54407
H(5) F(1) 2.759(4) .
H(5) F(2) 2.849(5) .
H(5) F(4) 2.769(4) .
H(5) O(3) 3.189(4) 54508
H(5) C(16) 3.591(8) .
H(5) B(1) 2.938(4) .
H(5) H(15) 2.789 .
H(5) H(17) 3.557(5) 54508
H(6) F(1) 2.874(4) .
H(6) F(2) 2.389(4) .
H(6) B(1) 3.200(5) .
H(6) H(19) 2.740(4) .
H(6) H(22) 3.373(4) .
H(6) H(28) 3.447(3) 55512
H(6) H(29) 3.361(4) 55512
H(6) H(35) 3.446(4) .
H(7) C(24) 3.186(4) 55512
H(7) C(25) 3.075(4) 55512
H(7) C(37) 3.562(4) 45411
H(7) H(12) 3.545(5) 55512
H(7) H(28) 2.745(4) 55512
H(7) H(29) 2.537(4) 55512
H(7) H(41) 2.895 45411
H(7) H(42) 3.450 45411
H(8) F(1) 2.699(4) .
H(8) F(2) 3.492(4) .
H(8) C(37) 3.469(4) 45411
H(8) B(1) 3.561(5) .
H(8) H(29) 3.211(4) 55512
H(8) H(41) 2.834 45411
H(8) H(42) 3.231 45411
H(8) H(43) 3.443(5) 45411
H(9) C(22) 3.599(4) .
H(9) C(28) 3.130(4) .
H(9) C(29) 2.975(4) .
H(9) C(30) 3.049(4) .
H(9) C(34) 3.265(4) .
H(9) C(35) 3.429(4) .
H(9) C(36) 3.378(4) .
H(9) H(32) 3.383(4) .
H(9) H(35) 3.465(4) .
H(10) C(22) 3.206(4) .
H(10) C(23) 3.045(4) .
H(10) C(24) 2.887(4) .
H(10) C(25) 2.934(4) .
H(10) C(26) 3.108(4) .
H(10) C(27) 3.249(4) .
H(10) H(27) 3.563(4) .
H(10) H(28) 3.325(4) .
H(10) H(29) 3.411(4) .
H(10) H(41) 2.819 45411
H(11) F(3) 3.570(4) 55502
H(11) F(4) 3.137(4) 55502
H(11) C(23) 2.988(4) .
H(11) C(24) 3.315(4) .
H(11) C(28) 3.589(4) .
H(11) C(35) 3.339(4) .
H(11) C(36) 3.090(4) .
H(11) H(16) 3.035 55502
H(11) H(18) 3.596(5) 55502
H(11) H(27) 2.839(4) .
H(11) H(28) 3.379(4) .
H(11) H(39) 3.531(4) .
H(11) H(40) 3.133 .
H(12) C(12) 3.533(5) 55512
H(12) C(16) 3.513(5) 55502
H(12) H(7) 3.545(5) 55512
H(12) H(12) 2.583(5) 55512
H(12) H(16) 2.685 55502
H(12) H(16) 3.582 44515
H(12) H(28) 3.545(4) .
H(13) O(2) 3.092(4) .
H(13) C(4) 3.287(4) 44515
H(13) C(5) 3.104(4) 44515
H(13) C(17) 3.381(5) 55502
H(13) H(3) 3.358(4) 44515
H(13) H(4) 3.078(4) 44515
H(13) H(17) 2.837(5) 55502
H(13) H(18) 3.113(5) 55502
H(13) H(37) 3.467(5) .
H(13) H(39) 3.576(4) .
H(13) H(50) 3.567(4) 54514
H(14) F(6) 3.038(4) 54514
H(14) F(7) 2.483(4) 54514
H(14) O(5) 3.403(3) .
H(14) C(4) 3.140(4) 44515
H(14) C(5) 3.249(4) 44515
H(14) B(2) 3.311(4) 54514
H(14) H(3) 2.604(4) 44515
H(14) H(4) 2.832(5) 44515
H(14) H(26) 2.870 54508
H(14) H(37) 3.135(4) .
H(15) F(2) 2.535 .
H(15) F(4) 2.906 .
H(15) C(6) 3.540 .
H(15) B(1) 3.248 .
H(15) H(5) 2.789 .
H(16) O(1) 2.538 54406
H(16) C(12) 2.940 54406
H(16) C(13) 3.486 54406
H(16) H(11) 3.035 54406
H(16) H(12) 2.685 54406
H(16) H(12) 3.582 54407
H(17) C(1) 2.921(4) 54508
H(17) C(2) 3.125(4) 54508
H(17) C(3) 3.471(5) 54508
H(17) C(5) 3.518(5) 54508
H(17) C(6) 3.150(5) 54508
H(17) C(40) 3.532(4) 44513
H(17) C(41) 3.435(4) 44513
H(17) H(1) 3.533(4) 54508
H(17) H(5) 3.557(5) 54508
H(17) H(13) 2.837(5) 54406
H(17) H(47) 2.822(4) 44513
H(17) H(49) 2.901(4) 44513
H(17) H(50) 3.448(4) 44513
H(18) F(2) 3.161(5) .
H(18) O(1) 2.881(4) 54406
H(18) C(35) 3.585(4) 54406
H(18) H(11) 3.596(5) 54406
H(18) H(13) 3.113(5) 54406
H(18) H(39) 2.820(4) 54406
H(18) H(49) 3.333(4) 44513
H(19) I(1) 3.500(3) .
H(19) F(2) 2.647(4) .
H(19) C(8) 3.275(4) .
H(19) C(24) 3.329(4) 55512
H(19) C(25) 3.416(4) 55512
H(19) H(6) 2.740(4) .
H(19) H(28) 3.148(4) 55512
H(19) H(29) 3.286(4) 55512
H(20) C(23) 3.255(4) 55512
H(20) C(24) 2.895(4) 55512
H(20) C(25) 3.133(4) 55512
H(20) C(40) 3.060(4) 44513
H(20) C(41) 3.275(4) 44513
H(20) H(28) 3.071(4) 55512
H(20) H(29) 3.426(4) 55512
H(20) H(47) 2.573(4) 44513
H(20) H(48) 3.002(4) 44513
H(20) H(49) 2.631(4) 44513
H(21) F(1) 3.500(4) 44515
H(21) F(3) 3.574(4) 44515
H(21) F(4) 3.272(4) 44515
H(21) C(23) 3.190(4) 55512
H(21) C(24) 3.255(4) 55512
H(21) C(40) 3.194(4) 44513
H(21) H(27) 2.886(4) 55512
H(21) H(28) 2.996(4) 55512
H(21) H(44) 3.062(4) 44513
H(21) H(45) 3.528(4) 44513
H(21) H(47) 2.739(4) 44513
H(21) H(48) 2.776(4) 44513
H(22) I(1) 3.505(3) .
H(22) F(4) 3.461(4) 44515
H(22) C(7) 2.984(4) .
H(22) C(8) 3.207(4) .
H(22) C(15) 3.524(4) .
H(22) C(24) 3.376(4) 55512
H(22) H(4) 3.448(4) 44515
H(22) H(6) 3.373(4) .
H(22) H(28) 2.765(4) 55512
H(23) F(1) 2.706(4) 44515
H(23) F(4) 3.454(4) 44515
H(23) C(5) 3.382(4) 44515
H(23) B(1) 3.575(4) 44515
H(23) H(4) 2.604(4) 44515
H(24) F(5) 3.080(4) 44515
H(24) F(7) 2.564(3) 44515
H(24) B(2) 3.380(4) 44515
H(24) H(1) 3.087(4) 54508
H(24) H(44) 3.546(4) 44513
H(24) H(45) 3.003(4) 44513
H(24) H(47) 3.542(4) 44513
H(25) C(4) 3.407 44515
H(25) C(5) 3.307 44515
H(25) C(31) 3.372 44515
H(25) H(3) 3.514 54514
H(25) H(3) 3.117 44515
H(25) H(4) 2.905 44515
H(25) H(33) 3.288 44515
H(25) H(34) 2.737 44515
H(25) H(36) 3.461 44515
H(26) I(1) 3.542 54508
H(26) F(5) 3.477 44515
H(26) F(7) 2.641 44515
H(26) C(4) 3.591 54514
H(26) B(2) 3.417 44515
H(26) H(3) 2.764 54514
H(26) H(14) 2.870 54508
H(26) H(34) 3.443 44515
H(27) F(3) 2.239(4) 55502
H(27) F(4) 2.629(4) 55502
H(27) B(1) 2.938(4) 55502
H(27) H(10) 3.563(4) .
H(27) H(11) 2.839(4) .
H(27) H(21) 2.886(4) 55512
H(27) H(44) 3.543(4) 55508
H(27) H(48) 2.955(4) 55508
H(28) F(4) 3.065(4) 55502
H(28) C(8) 3.435(3) 55512
H(28) C(9) 3.306(3) 55512
H(28) C(10) 3.431(4) 55512
H(28) C(18) 3.494(4) 55512
H(28) C(19) 3.292(4) 55512
H(28) H(6) 3.447(3) 55512
H(28) H(7) 2.745(4) 55512
H(28) H(10) 3.325(4) .
H(28) H(11) 3.379(4) .
H(28) H(12) 3.545(4) .
H(28) H(19) 3.148(4) 55512
H(28) H(20) 3.071(4) 55512
H(28) H(21) 2.996(4) 55512
H(28) H(22) 2.765(4) 55512
H(29) F(2) 2.893(5) 55512
H(29) F(3) 3.415(4) 55512
H(29) C(10) 3.240(4) 55512
H(29) C(37) 3.435(4) 54406
H(29) H(6) 3.361(4) 55512
H(29) H(7) 2.537(4) 55512
H(29) H(8) 3.211(4) 55512
H(29) H(10) 3.411(4) .
H(29) H(19) 3.286(4) 55512
H(29) H(20) 3.426(4) 55512
H(29) H(40) 3.398 45411
H(29) H(41) 3.430 54406
H(29) H(41) 3.108 45411
H(29) H(42) 2.880 54406
H(30) O(6) 2.795(3) 45411
H(30) C(35) 3.045(4) 45411
H(30) C(36) 2.870(4) 45411
H(30) C(37) 3.292(4) 45411
H(30) C(38) 3.168(4) 45411
H(30) C(39) 3.443(4) 45411
H(30) H(39) 2.873(4) 45411
H(30) H(40) 2.566 45411
H(30) H(41) 2.909 45411
H(30) H(42) 3.422 54406
H(30) H(43) 2.873(4) 45411
H(30) H(46) 2.803(4) 45411
H(31) F(5) 2.910 .
H(31) F(6) 3.499 .
H(31) F(8) 2.405 .
H(31) O(8) 3.432 55508
H(31) B(2) 3.055 .
H(31) H(43) 3.511 45411
H(31) H(46) 3.538 45411
H(31) H(51) 2.923 .
H(31) H(52) 3.357 55508
H(32) F(5) 2.688(4) .
H(32) F(6) 2.500(3) .
H(32) O(7) 3.503(3) .
H(32) B(2) 3.117(4) .
H(32) H(2) 2.808(4) 65512
H(32) H(3) 3.466(4) 65512
H(32) H(9) 3.383(4) .
H(33) C(3) 3.488(4) 65512
H(33) C(4) 3.598(5) 65512
H(33) C(32) 3.551(5) 65512
H(33) H(2) 3.112(4) 65512
H(33) H(3) 3.331(5) 65512
H(33) H(25) 3.288 54407
H(33) H(33) 2.903(5) 65512
H(33) H(36) 2.988(5) 65512
H(33) H(38) 3.141 65512
H(34) F(5) 3.135(4) .
H(34) C(21) 3.506(4) 54407
H(34) H(3) 3.594(5) 65512
H(34) H(25) 2.737 54407
H(34) H(26) 3.443 54407
H(35) C(1) 3.513(4) .
H(35) C(6) 3.580(5) .
H(35) C(7) 3.185(4) .
H(35) C(8) 3.031(4) .
H(35) C(9) 3.085(4) .
H(35) C(13) 3.288(5) .
H(35) C(14) 3.434(5) .
H(35) C(15) 3.397(5) .
H(35) H(6) 3.446(4) .
H(35) H(9) 3.465(4) .
H(36) C(1) 3.237(4) .
H(36) C(2) 3.014(4) .
H(36) C(3) 2.862(4) .
H(36) C(4) 2.945(5) .
H(36) C(5) 3.167(5) .
H(36) C(6) 3.340(5) .
H(36) H(1) 3.498(4) .
H(36) H(2) 3.274(4) .
H(36) H(3) 3.411(5) .
H(36) H(25) 3.461 54407
H(36) H(33) 2.988(5) 65512
H(37) F(6) 3.404(4) 54514
H(37) F(7) 3.051(3) 54514
H(37) F(8) 2.848(4) 54514
H(37) C(2) 3.527(4) .
H(37) C(14) 3.319(5) .
H(37) C(15) 3.109(4) .
H(37) B(2) 3.281(5) 54514
H(37) H(1) 3.396(4) .
H(37) H(13) 3.467(5) .
H(37) H(14) 3.135(4) .
H(37) H(51) 3.464 54514
H(37) H(52) 3.193 54514
H(38) F(8) 3.359 54514
H(38) C(33) 3.373 65512
H(38) C(42) 3.440 54514
H(38) H(33) 3.141 65512
H(38) H(38) 2.441 65512
H(38) H(51) 3.417 54514
H(38) H(52) 3.535 55503
H(38) H(52) 2.755 54514
H(39) O(1) 3.144(4) .
H(39) C(26) 3.148(4) 55503
H(39) H(11) 3.531(4) .
H(39) H(13) 3.576(4) .
H(39) H(18) 2.820(4) 55502
H(39) H(30) 2.873(4) 55503
H(39) H(49) 3.061(4) 54514
H(39) H(52) 3.581 54514
H(40) F(2) 3.442 55502
H(40) F(3) 2.439 55502
H(40) O(6) 3.374 .
H(40) C(26) 3.293 55503
H(40) B(1) 3.418 55502
H(40) H(11) 3.133 .
H(40) H(29) 3.398 55503
H(40) H(30) 2.566 55503
H(40) H(42) 3.306 55508
H(40) H(46) 3.379 .
H(41) C(10) 3.164 55503
H(41) C(11) 3.431 55503
H(41) C(25) 3.254 55503
H(41) C(26) 3.155 55503
H(41) H(7) 2.895 55503
H(41) H(8) 2.834 55503
H(41) H(10) 2.819 55503
H(41) H(29) 3.430 55502
H(41) H(29) 3.108 55503
H(41) H(30) 2.909 55503
H(42) F(1) 3.410 55503
H(42) F(3) 2.448 55503
H(42) B(1) 3.375 55503
H(42) H(7) 3.450 55503
H(42) H(8) 3.231 55503
H(42) H(29) 2.880 55502
H(42) H(30) 3.422 55502
H(42) H(40) 3.306 55508
H(43) F(1) 3.526(4) 55503
H(43) F(5) 2.713(4) 55503
H(43) C(26) 3.356(4) 55503
H(43) H(8) 3.443(5) 55503
H(43) H(30) 2.873(4) 55503
H(43) H(31) 3.511 55503
H(44) F(1) 3.143(4) 55503
H(44) F(3) 2.741(4) 55503
H(44) B(1) 3.487(5) 55503
H(44) H(21) 3.062(4) 55513
H(44) H(24) 3.546(4) 55513
H(44) H(27) 3.543(4) 55508
H(45) F(5) 3.145(4) 55503
H(45) F(7) 3.024(3) 55503
H(45) F(8) 3.043(4) 55503
H(45) C(2) 3.043(4) 65512
H(45) C(3) 3.360(4) 65512
H(45) B(2) 3.238(4) 55503
H(45) H(1) 2.315(4) 65512
H(45) H(2) 2.947(4) 65512
H(45) H(21) 3.528(4) 55513
H(45) H(24) 3.003(4) 55513
H(46) F(8) 2.989(3) 55503
H(46) C(28) 2.970(4) .
H(46) C(29) 3.373(4) .
H(46) C(35) 3.571(4) .
H(46) C(36) 3.099(4) .
H(46) H(1) 3.416(4) 65512
H(46) H(2) 3.106(4) 65512
H(46) H(30) 2.803(4) 55503
H(46) H(31) 3.538 55503
H(46) H(40) 3.379 .
H(47) O(4) 2.778(3) 55513
H(47) C(2) 3.024(4) 65512
H(47) C(3) 3.181(4) 65512
H(47) C(17) 3.382(4) 55513
H(47) C(18) 2.995(4) 55513
H(47) C(19) 3.203(4) 55513
H(47) H(1) 2.800(4) 65512
H(47) H(2) 3.066(4) 65512
H(47) H(17) 2.822(4) 55513
H(47) H(20) 2.573(4) 55513
H(47) H(21) 2.739(4) 55513
H(47) H(24) 3.542(4) 55513
H(48) I(2) 3.316(2) 55508
H(48) C(19) 3.583(4) 55513
H(48) C(22) 3.160(4) 55508
H(48) C(23) 3.094(4) 55508
H(48) H(20) 3.002(4) 55513
H(48) H(21) 2.776(4) 55513
H(48) H(27) 2.955(4) 55508
H(49) O(2) 3.574(4) 55410
H(49) C(17) 3.353(4) 55513
H(49) C(18) 3.348(4) 55513
H(49) C(22) 3.481(4) 55508
H(49) C(27) 3.514(4) 55508
H(49) H(17) 2.901(4) 55513
H(49) H(18) 3.333(4) 55513
H(49) H(20) 2.631(4) 55513
H(49) H(39) 3.061(4) 55410
H(50) F(6) 2.622(3) .
H(50) C(3) 3.336(4) 65512
H(50) H(2) 3.060(4) 65512
H(50) H(13) 3.567(4) 55410
H(50) H(17) 3.448(4) 55513
H(51) I(2) 3.178 .
H(51) F(6) 2.709 .
H(51) F(8) 2.643 .
H(51) B(2) 3.221 .
H(51) H(31) 2.923 .
H(51) H(37) 3.464 55410
H(51) H(38) 3.417 55410
H(52) O(2) 2.621 55410
H(52) C(33) 3.049 55410
H(52) C(34) 3.507 55410
H(52) H(31) 3.357 55508
H(52) H(37) 3.193 55410
H(52) H(38) 2.755 55410
H(52) H(38) 3.535 45411
H(52) H(39) 3.581 55410
I(1) O(2) 9.977(2) 54508
I(2) O(8) 2.9227(18) 55508

loop_
_geom_torsion_atom_site_label_1
_geom_torsion_atom_site_label_2
_geom_torsion_atom_site_label_3
_geom_torsion_atom_site_label_4
_geom_torsion
_geom_torsion_site_symmetry_3
_geom_torsion_site_symmetry_4
C(1) I(1) C(7) C(8) 73.7(2) . .
C(1) I(1) C(7) C(15) -102.9(2) . .
C(7) I(1) C(1) C(2) 99.0(2) . .
C(7) I(1) C(1) C(6) -81.0(2) . .
C(22) I(2) C(28) C(29) 90.1(2) . .
C(22) I(2) C(28) C(36) -89.4(2) . .
C(28) I(2) C(22) C(23) 78.2(2) . .
C(28) I(2) C(22) C(27) -101.2(2) . .
C(12) O(1) C(13) C(9) 3.7(4) . .
C(12) O(1) C(13) C(14) -178.2(2) . .
C(13) O(1) C(12) C(11) -36.6(3) . .
C(33) O(2) C(34) C(30) 4.3(4) . .
C(33) O(2) C(34) C(35) -177.0(2) . .
C(34) O(2) C(33) C(32) -36.1(3) . .
C(16) O(3) C(17) C(18) -112.6(4) . .
C(17) O(3) C(16) C(16) -173.7(4) . 54508
C(18) O(4) C(19) C(20) -175.0(2) . .
C(19) O(4) C(18) C(17) -175.3(2) . .
C(20) O(5) C(21) C(21) 179.5(2) . 54508
C(21) O(5) C(20) C(19) -173.8(2) . .
C(37) O(6) C(38) C(39) 175.0(2) . .
C(38) O(6) C(37) C(37) 174.6(2) . 55508
C(39) O(7) C(40) C(41) 171.2(2) . .
C(40) O(7) C(39) C(38) 74.9(3) . .
C(41) O(8) C(42) C(42) -178.1(2) . 55508
C(42) O(8) C(41) C(40) -160.0(2) . .
I(1) C(1) C(2) C(3) 178.5(2) . .
I(1) C(1) C(6) C(5) 179.92(19) . .
C(2) C(1) C(6) C(5) -0.1(3) . .
C(6) C(1) C(2) C(3) -1.5(4) . .
C(1) C(2) C(3) C(4) 1.5(4) . .
C(2) C(3) C(4) C(5) -0.1(3) . .
C(3) C(4) C(5) C(6) -1.5(5) . .
C(4) C(5) C(6) C(1) 1.6(4) . .
I(1) C(7) C(8) C(9) -176.7(2) . .
I(1) C(7) C(15) C(14) 177.2(2) . .
C(8) C(7) C(15) C(14) 0.6(4) . .
C(15) C(7) C(8) C(9) -0.1(3) . .
C(7) C(8) C(9) C(10) 175.2(2) . .
C(7) C(8) C(9) C(13) -0.8(4) . .
C(8) C(9) C(10) C(11) -154.7(2) . .
C(8) C(9) C(13) O(1) 179.2(2) . .
C(8) C(9) C(13) C(14) 1.3(4) . .
C(10) C(9) C(13) O(1) 3.1(4) . .
C(10) C(9) C(13) C(14) -174.8(2) . .
C(13) C(9) C(10) C(11) 21.3(4) . .
C(9) C(10) C(11) C(12) -51.5(3) . .
C(10) C(11) C(12) O(1) 61.0(3) . .
O(1) C(13) C(14) C(15) -178.9(2) . .
C(9) C(13) C(14) C(15) -0.8(4) . .
C(13) C(14) C(15) C(7) -0.2(4) . .
O(3) C(16) C(16) O(3) -68.2(7) 54508 54508
O(3) C(17) C(18) O(4) -59.2(3) . .
O(4) C(19) C(20) O(5) 69.8(2) . .
O(5) C(21) C(21) O(5) -70.2(2) 54508 54508
I(2) C(22) C(23) C(24) -179.89(18) . .
I(2) C(22) C(27) C(26) -179.9(2) . .
C(23) C(22) C(27) C(26) 0.8(4) . .
C(27) C(22) C(23) C(24) -0.5(4) . .
C(22) C(23) C(24) C(25) -0.3(4) . .
C(23) C(24) C(25) C(26) 0.9(4) . .
C(24) C(25) C(26) C(27) -0.7(4) . .
C(25) C(26) C(27) C(22) -0.2(3) . .
I(2) C(28) C(29) C(30) -179.3(2) . .
I(2) C(28) C(36) C(35) 179.8(2) . .
C(29) C(28) C(36) C(35) 0.3(4) . .
C(36) C(28) C(29) C(30) 0.2(4) . .
C(28) C(29) C(30) C(31) 175.6(2) . .
C(28) C(29) C(30) C(34) -0.2(4) . .
C(29) C(30) C(31) C(32) -154.0(3) . .
C(29) C(30) C(34) O(2) 178.3(2) . .
C(29) C(30) C(34) C(35) -0.3(4) . .
C(31) C(30) C(34) O(2) 2.4(4) . .
C(31) C(30) C(34) C(35) -176.1(3) . .
C(34) C(30) C(31) C(32) 21.7(4) . .
C(30) C(31) C(32) C(33) -50.6(3) . .
C(31) C(32) C(33) O(2) 60.0(3) . .
O(2) C(34) C(35) C(36) -177.8(2) . .
C(30) C(34) C(35) C(36) 0.8(4) . .
C(34) C(35) C(36) C(28) -0.8(4) . .
O(6) C(37) C(37) O(6) -77.0(3) 55508 55508
O(6) C(38) C(39) O(7) 61.4(3) . .
O(7) C(40) C(41) O(8) 72.8(2) . .
O(8) C(42) C(42) O(8) -50.4(3) 55508 55508
